data_7720889
loop_
_publ_author_name
'Coschigano, Marissa G.'
'Marro, Eric A.'
'Li, Ruoxi'
'Gregory, Sydney L.'
'Gittens, Alexandra F.'
'Siegler, Maxime A.'
'Klausen, Rebekka S.'

_publ_section_title
;
 A trifunctional cyclohexasilane for branched poly(cyclosilane)s.
;
_journal_issue 18
_journal_name_full 'Dalton transactions (Cambridge, England : 2003)'
_journal_page_first 7127
_journal_page_last 7134
_journal_paper_doi 10.1039/d6dt00742b
_journal_volume 55
_journal_year 2026
_chemical_formula_moiety 'C24 H36 Si6'
_chemical_formula_sum 'C24 H36 Si6'
_chemical_formula_weight 493.07
_space_group_crystal_system monoclinic
_space_group_IT_number 14
_space_group_name_Hall '-P 2ybc'
_space_group_name_H-M_alt 'P 1 21/c 1'
_atom_sites_solution_hydrogens mixed
_atom_sites_solution_primary direct
_atom_sites_solution_secondary difmap
_audit_creation_method SHELXL-2019/3
_audit_update_record
;
2026-03-25 deposited with the CCDC.	2026-04-16 downloaded from the CCDC.
;
_cell_angle_alpha 90
_cell_angle_beta 114.011(2)
_cell_angle_gamma 90
_cell_formula_units_Z 4
_cell_length_a 20.9347(4)
_cell_length_b 6.40525(11)
_cell_length_c 23.5670(5)
_cell_measurement_reflns_used 12639
_cell_measurement_temperature 110(2)
_cell_measurement_theta_max 72.2450
_cell_measurement_theta_min 2.2820
_cell_volume 2886.69(11)
_computing_cell_refinement 'CrysAlisPro 1.171.42.49 (Rigaku OD, 2022)'
_computing_data_collection 'CrysAlisPro 1.171.42.49 (Rigaku OD, 2022)'
_computing_data_reduction 'CrysAlisPro 1.171.42.49 (Rigaku OD, 2022)'
_computing_molecular_graphics 'SHELXTL v6.10 (Sheldrick, 2008)'
_computing_publication_material 'SHELXTL v6.10 (Sheldrick, 2008)'
_computing_structure_refinement 'SHELXL-2018/3 (Sheldrick, 2018)'
_computing_structure_solution 'SHELXS-2018/3 (Sheldrick, 2018)'
_diffrn_ambient_temperature 110(2)
_diffrn_detector 'Hybrid Pixel Array Detector'
_diffrn_detector_area_resol_mean 10.0000
_diffrn_detector_type HyPix
_diffrn_measured_fraction_theta_full 1.000
_diffrn_measured_fraction_theta_max 1.000
_diffrn_measurement_device 'four-circle diffractometer'
_diffrn_measurement_device_type 'XtaLAB Synergy R, HyPix'
_diffrn_measurement_method '\w scans'
_diffrn_radiation_monochromator mirror
_diffrn_radiation_type CuK\a
_diffrn_radiation_wavelength 1.54178
_diffrn_reflns_av_R_equivalents 0.0202
_diffrn_reflns_av_unetI/netI 0.0267
_diffrn_reflns_Laue_measured_fraction_full 1.000
_diffrn_reflns_Laue_measured_fraction_max 1.000
_diffrn_reflns_limit_h_max 25
_diffrn_reflns_limit_h_min -25
_diffrn_reflns_limit_k_max 7
_diffrn_reflns_limit_k_min -7
_diffrn_reflns_limit_l_max 29
_diffrn_reflns_limit_l_min -29
_diffrn_reflns_number 32137
_diffrn_reflns_point_group_measured_fraction_full 1.000
_diffrn_reflns_point_group_measured_fraction_max 1.000
_diffrn_reflns_theta_full 67.679
_diffrn_reflns_theta_max 71.875
_diffrn_reflns_theta_min 2.310
_diffrn_source 'Rotating-anode X-ray tube'
_exptl_absorpt_coefficient_mu 2.772
_exptl_absorpt_correction_T_max 0.947
_exptl_absorpt_correction_T_min 0.828
_exptl_absorpt_correction_type analytical
_exptl_absorpt_process_details
;
CrysAlisPro 1.171.42.95a (Rigaku Oxford Diffraction, 2023)
Analytical numeric absorption correction using a multifaceted crystal
model based on expressions derived by R.C. Clark & J.S. Reid.
(Clark, R. C. & Reid, J. S. (1995). Acta Cryst. A51, 887-897)
Empirical absorption correction using spherical harmonics,
implemented in SCALE3 ABSPACK scaling algorithm.
;
_exptl_crystal_colour colorless
_exptl_crystal_density_diffrn 1.135
_exptl_crystal_description plate
_exptl_crystal_F_000 1056
_exptl_crystal_size_max 0.084
_exptl_crystal_size_mid 0.082
_exptl_crystal_size_min 0.023
_refine_diff_density_max 0.364
_refine_diff_density_min -0.181
_refine_diff_density_rms 0.045
_refine_ls_extinction_method none
_refine_ls_goodness_of_fit_ref 1.015
_refine_ls_hydrogen_treatment mixed
_refine_ls_matrix_type full
_refine_ls_number_parameters 287
_refine_ls_number_reflns 6409
_refine_ls_number_restraints 0
_refine_ls_restrained_S_all 1.015
_refine_ls_R_factor_all 0.0342
_refine_ls_R_factor_gt 0.0280
_refine_ls_shift/su_max 0.001
_refine_ls_shift/su_mean 0.000
_refine_ls_structure_factor_coef Fsqd
_refine_ls_weighting_details 'w=1/[\s^2^(Fo^2^)+(0.0485P)^2^] where P=(Fo^2^+2Fc^2^)/3'
_refine_ls_weighting_scheme calc
_refine_ls_wR_factor_gt 0.0768
_refine_ls_wR_factor_ref 0.0783
_reflns_Friedel_coverage 0.000
_reflns_number_gt 5338
_reflns_number_total 6409
_reflns_threshold_expression 'I > 2\s(I)'
_cod_data_source_file d6dt00742b2.cif
_cod_data_source_block cis_cis_4
_cod_depositor_comments 'Adding full bibliography for 7720888--7720889.cif.'
_cod_original_cell_volume 2886.69(10)
_cod_original_sg_symbol_H-M 'P 21/c'
_cod_database_code 7720889
_shelx_shelxl_version_number 2019/3
_shelx_space_group_comment
;
The symmetry employed for this shelxl refinement is uniquely defined
by the following loop, which should always be used as a source of
symmetry information in preference to the above space-group names.
They are only intended as comments.
;
_oxdiff_exptl_absorpt_empirical_full_min 0.745
_oxdiff_exptl_absorpt_empirical_full_max 1.436
_oxdiff_exptl_absorpt_empirical_details
;
Empirical correction (ABSPACK) includes:
- Absorption correction using spherical harmonics
- Frame scaling
- Detector area scaling
;

loop_
_space_group_symop_operation_xyz
'x, y, z'
'-x, y+1/2, -z+1/2'
'-x, -y, -z'
'x, -y-1/2, z-1/2'

loop_
_atom_site_label
_atom_site_type_symbol
_atom_site_fract_x
_atom_site_fract_y
_atom_site_fract_z
_atom_site_U_iso_or_equiv
_atom_site_adp_type
_atom_site_occupancy
_atom_site_site_symmetry_order
_atom_site_calc_flag
_atom_site_refinement_flags_posn
_atom_site_refinement_flags_adp
_atom_site_refinement_flags_occupancy
_atom_site_disorder_assembly
_atom_site_disorder_group
C1 C 0.21410(9) 0.5997(3) 0.48237(8) 0.0220(4) Uani 1 1 d . . . . .
C2 C 0.17137(10) 0.7269(3) 0.50038(8) 0.0251(4) Uani 1 1 d . . . . .
H2 H 0.160980 0.864461 0.484098 0.030 Uiso 1 1 calc R U . . .
C3 C 0.14375(10) 0.6574(4) 0.54147(9) 0.0298(4) Uani 1 1 d . . . . .
H3 H 0.114127 0.745947 0.552411 0.036 Uiso 1 1 calc R U . . .
C4 C 0.15943(10) 0.4592(4) 0.56641(9) 0.0302(4) Uani 1 1 d . . . . .
H4 H 0.141404 0.412047 0.595201 0.036 Uiso 1 1 calc R U . . .
C5 C 0.20152(11) 0.3294(3) 0.54930(10) 0.0318(4) Uani 1 1 d . . . . .
H5 H 0.212069 0.192666 0.566162 0.038 Uiso 1 1 calc R U . . .
C6 C 0.22830(11) 0.3986(3) 0.50760(9) 0.0292(4) Uani 1 1 d . . . . .
H6 H 0.256796 0.307807 0.495975 0.035 Uiso 1 1 calc R U . . .
C7 C 0.42351(11) 0.7112(4) 0.49979(10) 0.0345(5) Uani 1 1 d . . . . .
H7A H 0.421541 0.651428 0.537313 0.052 Uiso 1 1 calc R U . . .
H7B H 0.416410 0.862556 0.499388 0.052 Uiso 1 1 calc R U . . .
H7C H 0.469321 0.682123 0.499462 0.052 Uiso 1 1 calc R U . . .
C8 C 0.36301(11) 0.2994(3) 0.43401(10) 0.0322(4) Uani 1 1 d . . . . .
H8A H 0.404158 0.259410 0.426616 0.048 Uiso 1 1 calc R U . . .
H8B H 0.321221 0.234276 0.402587 0.048 Uiso 1 1 calc R U . . .
H8C H 0.368885 0.252305 0.475415 0.048 Uiso 1 1 calc R U . . .
C9 C 0.45540(10) 0.6930(4) 0.34528(9) 0.0276(4) Uani 1 1 d . . . . .
C10 C 0.50581(11) 0.8466(4) 0.37399(11) 0.0394(5) Uani 1 1 d . . . . .
H10 H 0.493491 0.966135 0.391220 0.047 Uiso 1 1 calc R U . . .
C11 C 0.57347(12) 0.8276(5) 0.37775(12) 0.0512(7) Uani 1 1 d . . . . .
H11 H 0.606964 0.933241 0.397691 0.061 Uiso 1 1 calc R U . . .
C12 C 0.59219(12) 0.6570(6) 0.35283(12) 0.0569(8) Uani 1 1 d . . . . .
H12 H 0.638619 0.643737 0.355746 0.068 Uiso 1 1 calc R U . . .
C13 C 0.54338(14) 0.5050(6) 0.32358(15) 0.0642(9) Uani 1 1 d . . . . .
H13 H 0.555864 0.388048 0.305479 0.077 Uiso 1 1 calc R U . . .
C14 C 0.47567(12) 0.5224(4) 0.32046(13) 0.0464(6) Uani 1 1 d . . . . .
H14 H 0.442738 0.414952 0.300904 0.056 Uiso 1 1 calc R U . . .
C15 C 0.28101(11) 0.3015(3) 0.24067(10) 0.0301(4) Uani 1 1 d . . . . .
H15A H 0.246049 0.256002 0.200253 0.045 Uiso 1 1 calc R U . . .
H15B H 0.269562 0.243096 0.273828 0.045 Uiso 1 1 calc R U . . .
H15C H 0.327360 0.252577 0.245679 0.045 Uiso 1 1 calc R U . . .
C16 C 0.30183(11) 0.7012(3) 0.18004(9) 0.0308(4) Uani 1 1 d . . . . .
H16A H 0.347512 0.648784 0.184201 0.046 Uiso 1 1 calc R U . . .
H16B H 0.302968 0.854048 0.181971 0.046 Uiso 1 1 calc R U . . .
H16C H 0.265817 0.656161 0.140086 0.046 Uiso 1 1 calc R U . . .
C17 C 0.09581(9) 0.6740(3) 0.16884(8) 0.0195(4) Uani 1 1 d . . . . .
C18 C 0.08192(10) 0.4779(3) 0.14058(8) 0.0240(4) Uani 1 1 d . . . . .
H18 H 0.113749 0.366621 0.158702 0.029 Uiso 1 1 calc R U . . .
C19 C 0.02252(10) 0.4416(3) 0.08647(9) 0.0271(4) Uani 1 1 d . . . . .
H19 H 0.014049 0.307152 0.067833 0.033 Uiso 1 1 calc R U . . .
C20 C -0.02413(10) 0.6030(4) 0.06003(8) 0.0280(4) Uani 1 1 d . . . . .
H20 H -0.064385 0.579432 0.022748 0.034 Uiso 1 1 calc R U . . .
C21 C -0.01267(10) 0.7982(4) 0.08739(9) 0.0284(4) Uani 1 1 d . . . . .
H21 H -0.045333 0.907669 0.069491 0.034 Uiso 1 1 calc R U . . .
C22 C 0.04718(10) 0.8332(3) 0.14144(8) 0.0244(4) Uani 1 1 d . . . . .
H22 H 0.055094 0.967728 0.160015 0.029 Uiso 1 1 calc R U . . .
C23 C 0.13953(11) 0.3146(3) 0.32271(10) 0.0304(4) Uani 1 1 d . . . . .
H23A H 0.124441 0.271280 0.355209 0.046 Uiso 1 1 calc R U . . .
H23B H 0.183949 0.246435 0.329454 0.046 Uiso 1 1 calc R U . . .
H23C H 0.103998 0.274270 0.281976 0.046 Uiso 1 1 calc R U . . .
C24 C 0.06753(10) 0.7323(4) 0.31881(10) 0.0291(4) Uani 1 1 d . . . . .
H24A H 0.029364 0.687914 0.280021 0.044 Uiso 1 1 calc R U . . .
H24B H 0.072387 0.884454 0.318789 0.044 Uiso 1 1 calc R U . . .
H24C H 0.057094 0.690162 0.354111 0.044 Uiso 1 1 calc R U . . .
Si1 Si 0.24209(3) 0.69780(7) 0.42036(2) 0.02012(11) Uani 1 1 d . . . . .
H1SI H 0.2433(11) 0.912(3) 0.4262(10) 0.024 Uiso 1 1 d . U . . .
Si2 Si 0.35293(3) 0.59139(8) 0.42906(2) 0.02223(11) Uani 1 1 d . . . . .
Si3 Si 0.36345(3) 0.72172(8) 0.33996(2) 0.02180(11) Uani 1 1 d . . . . .
H3SI H 0.3499(11) 0.928(3) 0.3397(10) 0.026 Uiso 1 1 d . U . . .
Si4 Si 0.28112(3) 0.59486(8) 0.24498(2) 0.02069(11) Uani 1 1 d . . . . .
Si5 Si 0.17542(3) 0.72479(8) 0.24242(2) 0.01904(11) Uani 1 1 d . . . . .
H5SI H 0.1814(11) 0.932(3) 0.2481(10) 0.023 Uiso 1 1 d . U . . .
Si6 Si 0.15144(2) 0.60628(8) 0.32556(2) 0.02017(11) Uani 1 1 d . . . . .

loop_
_atom_site_aniso_label
_atom_site_aniso_U_11
_atom_site_aniso_U_22
_atom_site_aniso_U_33
_atom_site_aniso_U_23
_atom_site_aniso_U_13
_atom_site_aniso_U_12
C1 0.0184(8) 0.0282(9) 0.0181(8) -0.0019(7) 0.0060(7) -0.0005(7)
C2 0.0263(9) 0.0297(10) 0.0193(8) -0.0014(7) 0.0093(7) 0.0007(8)
C3 0.0274(10) 0.0395(12) 0.0252(9) -0.0015(8) 0.0136(8) 0.0026(9)
C4 0.0287(10) 0.0431(12) 0.0191(8) 0.0019(8) 0.0100(7) -0.0058(9)
C5 0.0334(11) 0.0307(10) 0.0293(10) 0.0052(8) 0.0105(9) -0.0004(9)
C6 0.0284(10) 0.0298(10) 0.0299(10) 0.0026(8) 0.0125(8) 0.0041(9)
C7 0.0255(10) 0.0401(13) 0.0303(10) -0.0089(9) 0.0037(8) -0.0002(9)
C8 0.0299(10) 0.0283(11) 0.0388(11) -0.0031(9) 0.0144(9) 0.0033(9)
C9 0.0171(9) 0.0425(12) 0.0235(9) -0.0009(8) 0.0084(7) 0.0003(8)
C10 0.0276(11) 0.0528(15) 0.0413(12) -0.0128(11) 0.0176(9) -0.0117(10)
C11 0.0276(11) 0.082(2) 0.0454(14) -0.0126(14) 0.0166(10) -0.0192(13)
C12 0.0211(11) 0.105(2) 0.0476(14) -0.0116(15) 0.0176(10) 0.0004(13)
C13 0.0298(12) 0.092(2) 0.072(2) -0.0286(18) 0.0224(13) 0.0093(14)
C14 0.0243(11) 0.0555(16) 0.0578(15) -0.0189(13) 0.0152(10) -0.0003(11)
C15 0.0267(9) 0.0267(10) 0.0371(11) -0.0035(8) 0.0132(8) -0.0018(9)
C16 0.0292(10) 0.0391(12) 0.0291(10) 0.0012(9) 0.0168(8) 0.0003(9)
C17 0.0166(8) 0.0282(10) 0.0159(7) 0.0004(7) 0.0089(6) -0.0030(7)
C18 0.0235(9) 0.0276(10) 0.0216(9) 0.0015(7) 0.0099(7) -0.0021(8)
C19 0.0271(9) 0.0322(10) 0.0220(9) -0.0042(8) 0.0100(7) -0.0079(8)
C20 0.0196(9) 0.0421(12) 0.0202(8) 0.0005(8) 0.0059(7) -0.0049(8)
C21 0.0212(9) 0.0388(12) 0.0244(9) 0.0031(8) 0.0083(8) 0.0046(8)
C22 0.0241(9) 0.0286(10) 0.0226(9) -0.0013(8) 0.0118(7) 0.0005(8)
C23 0.0327(10) 0.0286(10) 0.0326(10) -0.0030(8) 0.0160(9) -0.0033(9)
C24 0.0195(9) 0.0381(12) 0.0329(10) 0.0004(9) 0.0139(8) 0.0023(8)
Si1 0.0178(2) 0.0250(3) 0.0186(2) -0.00106(19) 0.00850(18) 0.0011(2)
Si2 0.0168(2) 0.0272(3) 0.0214(2) -0.0037(2) 0.00649(18) 0.0012(2)
Si3 0.0154(2) 0.0265(3) 0.0233(2) -0.0041(2) 0.00762(19) -0.00067(19)
Si4 0.0157(2) 0.0258(2) 0.0215(2) -0.00178(19) 0.00848(18) -0.0012(2)
Si5 0.0153(2) 0.0239(2) 0.0181(2) -0.00225(19) 0.00706(18) -0.00161(19)
Si6 0.0165(2) 0.0263(3) 0.0191(2) -0.00101(19) 0.00872(18) -0.00036(19)

loop_
_atom_type_symbol
_atom_type_description
_atom_type_scat_dispersion_real
_atom_type_scat_dispersion_imag
_atom_type_scat_source
C C 0.0181 0.0091 'International Tables Vol C Tables 4.2.6.8 and 6.1.1.4'
H H 0.0000 0.0000 'International Tables Vol C Tables 4.2.6.8 and 6.1.1.4'
Si Si 0.2541 0.3302 'International Tables Vol C Tables 4.2.6.8 and 6.1.1.4'

loop_
_geom_angle_atom_site_label_1
_geom_angle_atom_site_label_2
_geom_angle_atom_site_label_3
_geom_angle
_geom_angle_site_symmetry_1
_geom_angle_site_symmetry_3
_geom_angle_publ_flag
C2 C1 C6 117.33(17) . . ?
C2 C1 Si1 118.64(14) . . ?
C6 C1 Si1 123.77(14) . . ?
C3 C2 C1 121.65(19) . . ?
C3 C2 H2 119.2 . . ?
C1 C2 H2 119.2 . . ?
C4 C3 C2 119.83(19) . . ?
C4 C3 H3 120.1 . . ?
C2 C3 H3 120.1 . . ?
C3 C4 C5 119.80(18) . . ?
C3 C4 H4 120.1 . . ?
C5 C4 H4 120.1 . . ?
C4 C5 C6 120.2(2) . . ?
C4 C5 H5 119.9 . . ?
C6 C5 H5 119.9 . . ?
C5 C6 C1 121.21(19) . . ?
C5 C6 H6 119.4 . . ?
C1 C6 H6 119.4 . . ?
Si2 C7 H7A 109.5 . . ?
Si2 C7 H7B 109.5 . . ?
H7A C7 H7B 109.5 . . ?
Si2 C7 H7C 109.5 . . ?
H7A C7 H7C 109.5 . . ?
H7B C7 H7C 109.5 . . ?
Si2 C8 H8A 109.5 . . ?
Si2 C8 H8B 109.5 . . ?
H8A C8 H8B 109.5 . . ?
Si2 C8 H8C 109.5 . . ?
H8A C8 H8C 109.5 . . ?
H8B C8 H8C 109.5 . . ?
C14 C9 C10 117.31(19) . . ?
C14 C9 Si3 121.92(17) . . ?
C10 C9 Si3 120.77(16) . . ?
C11 C10 C9 121.2(2) . . ?
C11 C10 H10 119.4 . . ?
C9 C10 H10 119.4 . . ?
C12 C11 C10 120.3(2) . . ?
C12 C11 H11 119.8 . . ?
C10 C11 H11 119.8 . . ?
C11 C12 C13 119.7(2) . . ?
C11 C12 H12 120.2 . . ?
C13 C12 H12 120.2 . . ?
C12 C13 C14 120.1(3) . . ?
C12 C13 H13 119.9 . . ?
C14 C13 H13 119.9 . . ?
C9 C14 C13 121.4(2) . . ?
C9 C14 H14 119.3 . . ?
C13 C14 H14 119.3 . . ?
Si4 C15 H15A 109.5 . . ?
Si4 C15 H15B 109.5 . . ?
H15A C15 H15B 109.5 . . ?
Si4 C15 H15C 109.5 . . ?
H15A C15 H15C 109.5 . . ?
H15B C15 H15C 109.5 . . ?
Si4 C16 H16A 109.5 . . ?
Si4 C16 H16B 109.5 . . ?
H16A C16 H16B 109.5 . . ?
Si4 C16 H16C 109.5 . . ?
H16A C16 H16C 109.5 . . ?
H16B C16 H16C 109.5 . . ?
C18 C17 C22 117.67(16) . . ?
C18 C17 Si5 121.99(14) . . ?
C22 C17 Si5 120.32(14) . . ?
C19 C18 C17 121.50(18) . . ?
C19 C18 H18 119.3 . . ?
C17 C18 H18 119.3 . . ?
C20 C19 C18 119.44(19) . . ?
C20 C19 H19 120.3 . . ?
C18 C19 H19 120.3 . . ?
C21 C20 C19 120.60(18) . . ?
C21 C20 H20 119.7 . . ?
C19 C20 H20 119.7 . . ?
C20 C21 C22 119.51(19) . . ?
C20 C21 H21 120.2 . . ?
C22 C21 H21 120.2 . . ?
C21 C22 C17 121.27(19) . . ?
C21 C22 H22 119.4 . . ?
C17 C22 H22 119.4 . . ?
Si6 C23 H23A 109.5 . . ?
Si6 C23 H23B 109.5 . . ?
H23A C23 H23B 109.5 . . ?
Si6 C23 H23C 109.5 . . ?
H23A C23 H23C 109.5 . . ?
H23B C23 H23C 109.5 . . ?
Si6 C24 H24A 109.5 . . ?
Si6 C24 H24B 109.5 . . ?
H24A C24 H24B 109.5 . . ?
Si6 C24 H24C 109.5 . . ?
H24A C24 H24C 109.5 . . ?
H24B C24 H24C 109.5 . . ?
C1 Si1 Si6 105.58(6) . . ?
C1 Si1 Si2 116.28(6) . . ?
Si6 Si1 Si2 113.54(2) . . ?
C1 Si1 H1SI 104.7(8) . . ?
Si6 Si1 H1SI 108.6(9) . . ?
Si2 Si1 H1SI 107.6(9) . . ?
C8 Si2 C7 108.83(10) . . ?
C8 Si2 Si1 112.11(7) . . ?
C7 Si2 Si1 110.54(7) . . ?
C8 Si2 Si3 111.07(7) . . ?
C7 Si2 Si3 108.71(8) . . ?
Si1 Si2 Si3 105.51(3) . . ?
C9 Si3 Si4 111.30(6) . . ?
C9 Si3 Si2 111.70(6) . . ?
Si4 Si3 Si2 115.45(3) . . ?
C9 Si3 H3SI 107.6(9) . . ?
Si4 Si3 H3SI 105.2(9) . . ?
Si2 Si3 H3SI 104.8(9) . . ?
C16 Si4 C15 108.26(9) . . ?
C16 Si4 Si5 112.26(7) . . ?
C15 Si4 Si5 111.91(7) . . ?
C16 Si4 Si3 109.15(7) . . ?
C15 Si4 Si3 112.44(7) . . ?
Si5 Si4 Si3 102.78(2) . . ?
C17 Si5 Si6 107.73(5) . . ?
C17 Si5 Si4 115.83(6) . . ?
Si6 Si5 Si4 112.70(3) . . ?
C17 Si5 H5SI 106.0(9) . . ?
Si6 Si5 H5SI 106.4(9) . . ?
Si4 Si5 H5SI 107.5(9) . . ?
C24 Si6 C23 108.51(10) . . ?
C24 Si6 Si5 107.55(7) . . ?
C23 Si6 Si5 111.27(7) . . ?
C24 Si6 Si1 109.86(7) . . ?
C23 Si6 Si1 109.06(7) . . ?
Si5 Si6 Si1 110.55(3) . . ?

loop_
_geom_bond_atom_site_label_1
_geom_bond_atom_site_label_2
_geom_bond_distance
_geom_bond_site_symmetry_2
_geom_bond_publ_flag
C1 C2 1.398(3) . ?
C1 C6 1.399(3) . ?
C1 Si1 1.8896(18) . ?
C2 C3 1.388(3) . ?
C2 H2 0.9500 . ?
C3 C4 1.381(3) . ?
C3 H3 0.9500 . ?
C4 C5 1.385(3) . ?
C4 H4 0.9500 . ?
C5 C6 1.387(3) . ?
C5 H5 0.9500 . ?
C6 H6 0.9500 . ?
C7 Si2 1.883(2) . ?
C7 H7A 0.9800 . ?
C7 H7B 0.9800 . ?
C7 H7C 0.9800 . ?
C8 Si2 1.880(2) . ?
C8 H8A 0.9800 . ?
C8 H8B 0.9800 . ?
C8 H8C 0.9800 . ?
C9 C14 1.385(3) . ?
C9 C10 1.400(3) . ?
C9 Si3 1.8866(19) . ?
C10 C11 1.388(3) . ?
C10 H10 0.9500 . ?
C11 C12 1.371(4) . ?
C11 H11 0.9500 . ?
C12 C13 1.376(4) . ?
C12 H12 0.9500 . ?
C13 C14 1.394(3) . ?
C13 H13 0.9500 . ?
C14 H14 0.9500 . ?
C15 Si4 1.8818(19) . ?
C15 H15A 0.9800 . ?
C15 H15B 0.9800 . ?
C15 H15C 0.9800 . ?
C16 Si4 1.8801(19) . ?
C16 H16A 0.9800 . ?
C16 H16B 0.9800 . ?
C16 H16C 0.9800 . ?
C17 C18 1.396(3) . ?
C17 C22 1.399(3) . ?
C17 Si5 1.8810(18) . ?
C18 C19 1.391(3) . ?
C18 H18 0.9500 . ?
C19 C20 1.384(3) . ?
C19 H19 0.9500 . ?
C20 C21 1.382(3) . ?
C20 H20 0.9500 . ?
C21 C22 1.394(3) . ?
C21 H21 0.9500 . ?
C22 H22 0.9500 . ?
C23 Si6 1.882(2) . ?
C23 H23A 0.9800 . ?
C23 H23B 0.9800 . ?
C23 H23C 0.9800 . ?
C24 Si6 1.880(2) . ?
C24 H24A 0.9800 . ?
C24 H24B 0.9800 . ?
C24 H24C 0.9800 . ?
Si1 Si6 2.3423(7) . ?
Si1 Si2 2.3460(7) . ?
Si1 H1SI 1.38(2) . ?
Si2 Si3 2.3519(7) . ?
Si3 Si4 2.3456(7) . ?
Si3 H3SI 1.35(2) . ?
Si4 Si5 2.3418(7) . ?
Si5 Si6 2.3383(6) . ?
Si5 H5SI 1.33(2) . ?

loop_
_geom_torsion_atom_site_label_1
_geom_torsion_atom_site_label_2
_geom_torsion_atom_site_label_3
_geom_torsion_atom_site_label_4
_geom_torsion
_geom_torsion_site_symmetry_1
_geom_torsion_site_symmetry_2
_geom_torsion_site_symmetry_3
_geom_torsion_site_symmetry_4
_geom_torsion_publ_flag
C6 C1 C2 C3 -0.2(3) . . . . ?
Si1 C1 C2 C3 174.11(15) . . . . ?
C1 C2 C3 C4 1.2(3) . . . . ?
C2 C3 C4 C5 -1.3(3) . . . . ?
C3 C4 C5 C6 0.5(3) . . . . ?
C4 C5 C6 C1 0.5(3) . . . . ?
C2 C1 C6 C5 -0.6(3) . . . . ?
Si1 C1 C6 C5 -174.62(16) . . . . ?
C14 C9 C10 C11 -0.4(4) . . . . ?
Si3 C9 C10 C11 -179.5(2) . . . . ?
C9 C10 C11 C12 0.4(4) . . . . ?
C10 C11 C12 C13 0.5(4) . . . . ?
C11 C12 C13 C14 -1.3(5) . . . . ?
C10 C9 C14 C13 -0.4(4) . . . . ?
Si3 C9 C14 C13 178.7(2) . . . . ?
C12 C13 C14 C9 1.3(5) . . . . ?
C22 C17 C18 C19 1.1(3) . . . . ?
Si5 C17 C18 C19 179.37(14) . . . . ?
C17 C18 C19 C20 -0.2(3) . . . . ?
C18 C19 C20 C21 -0.9(3) . . . . ?
C19 C20 C21 C22 1.3(3) . . . . ?
C20 C21 C22 C17 -0.4(3) . . . . ?
C18 C17 C22 C21 -0.8(3) . . . . ?
Si5 C17 C22 C21 -179.09(14) . . . . ?
C2 C1 Si1 Si6 -85.70(15) . . . . ?
C6 C1 Si1 Si6 88.23(16) . . . . ?
C2 C1 Si1 Si2 147.42(13) . . . . ?
C6 C1 Si1 Si2 -38.64(18) . . . . ?
C14 C9 Si3 Si4 -36.5(2) . . . . ?
C10 C9 Si3 Si4 142.59(17) . . . . ?
C14 C9 Si3 Si2 94.2(2) . . . . ?
C10 C9 Si3 Si2 -86.76(19) . . . . ?
C18 C17 Si5 Si6 -80.89(14) . . . . ?
C22 C17 Si5 Si6 97.37(14) . . . . ?
C18 C17 Si5 Si4 46.33(16) . . . . ?
C22 C17 Si5 Si4 -135.41(12) . . . . ?
